data_1538444
loop_
_publ_author_name
'Orishchin, S.V.'
'Guerin, R.'
'Zhak, O.V.'
'Deputier, S.'
'le Senechal, C.'

_publ_section_title
;
 Crystal structures of Zr2 Mn12 P7 and (Mo, Mn)12 P7
;
_journal_name_full 'Neorganicheskie Materialy'
_journal_page_first 709
_journal_page_last 715
_journal_volume 40
_journal_year 2004
_chemical_formula_sum 'Mn12 P7 Zr2'
_chemical_name_systematic 'Zr2 Mn12 P7'
_space_group_IT_number 176
_symmetry_space_group_name_Hall '-P 6c'
_symmetry_space_group_name_H-M 'P 63/m'
_cell_angle_alpha 90
_cell_angle_beta 90
_cell_angle_gamma 120
_cell_formula_units_Z 1
_cell_length_a 9.348
_cell_length_b 9.348
_cell_length_c 3.5755
_cell_volume 270.586
_citation_journal_id_ASTM NMATEI
_cod_data_source_file Orishchin_NMATEI_2004_563.cif
_cod_data_source_block Mn12P7Zr2
_cod_original_cell_volume 270.5857
_cod_database_code 1538444

loop_
_symmetry_equiv_pos_as_xyz
x,y,z
x-y,x,z+1/2
-y,x-y,z
-x,-y,z+1/2
-x+y,-x,z
y,-x+y,z+1/2
-x,-y,-z
-x+y,-x,-z-1/2
y,-x+y,-z
x,y,-z-1/2
x-y,x,-z
-y,x-y,-z-1/2

loop_
_atom_site_label
_atom_site_type_symbol
_atom_site_fract_x
_atom_site_fract_y
_atom_site_fract_z
_atom_site_occupancy
_atom_site_U_iso_or_equiv
Mn1 Mn 0.4315 0.0472 0.25 1 0.0
Mn2 Mn 0.1293 0.2253 0.25 0.5 0.0
Mn3 Mn 0.8368 0.7199 0.75 0.5 0.0
P1 P 0.4214 0.2892 0.25 1 0.0
P2 P 0 0 0.75 0.5 0.0
Zr1 Zr 0.3333 0.6667 0.25 1 0.0
